data_4518825
loop_
_publ_author_name
'Xu, Hao'
'Tan, Yun-Xuan'
'Xie, Pei-Pei'
'Ding, Rui'
'Liao, Qi'
'Zhang, Jian-Wei'
'Li, Qing-Hua'
'Wang, Yu-Hui'
'Hong, Xin'
'Lin, Guo-Qiang'
'Tian, Ping'

_publ_section_title
;
 Rhodium(III)-Catalyzed Asymmetric Reductive Cyclization of
 Cyclohexadienone-Containing 1,6-Dienes via an Anti-Michael/Michael
 Cascade Process
;
_journal_issue 13
_journal_name_full 'ACS Catalysis'
_journal_page_first 8015
_journal_page_last 8022
_journal_paper_doi 10.1021/acscatal.1c02431
_journal_volume 11
_journal_year 2021
_chemical_absolute_configuration ad
_chemical_formula_sum 'C17 H18 O3'
_chemical_formula_weight 270.31
_space_group_crystal_system monoclinic
_space_group_IT_number 4
_space_group_name_Hall 'P 2yb'
_space_group_name_H-M_alt 'P 1 21 1'
_atom_sites_solution_hydrogens mixed
_cell_angle_alpha 90
_cell_angle_beta 91.797(2)
_cell_angle_gamma 90
_cell_formula_units_Z 2
_cell_length_a 7.7829(3)
_cell_length_b 6.2561(3)
_cell_length_c 14.2118(6)
_cell_measurement_reflns_used 5914
_cell_measurement_temperature 270.(2)
_cell_measurement_theta_max 68.3048
_cell_measurement_theta_min 3.1111
_cell_volume 691.64(5)
_computing_cell_refinement 'SAINT V8.38A (Bruker AXS Inc., 2017)'
_computing_data_reduction 'SAINT V8.38A (Bruker AXS Inc., 2017)'
_computing_molecular_graphics 'shelXle (C.B. Huebschle, rev 924)'
_computing_structure_refinement 'SHELXL-2018/3 (Sheldrick, 2018)'
_computing_structure_solution 'SHELXT 2014/5 (Sheldrick, 2014)'
_diffrn_ambient_temperature 270.(2)
_diffrn_detector_area_resol_mean 7.3910
_diffrn_measured_fraction_theta_full 0.980
_diffrn_measured_fraction_theta_max 0.980
_diffrn_measurement_device_type 'd8 venture'
_diffrn_radiation_type 'cu k\a'
_diffrn_radiation_wavelength 1.54178
_diffrn_reflns_av_R_equivalents 0.0350
_diffrn_reflns_av_unetI/netI 0.0403
_diffrn_reflns_limit_h_max 9
_diffrn_reflns_limit_h_min -9
_diffrn_reflns_limit_k_max 6
_diffrn_reflns_limit_k_min -7
_diffrn_reflns_limit_l_max 17
_diffrn_reflns_limit_l_min -17
_diffrn_reflns_number 5602
_diffrn_reflns_theta_full 68.21
_diffrn_reflns_theta_max 68.21
_diffrn_reflns_theta_min 3.11
_exptl_absorpt_coefficient_mu 0.709
_exptl_absorpt_correction_T_max 0.98
_exptl_absorpt_correction_T_min 0.85
_exptl_absorpt_correction_type multi-scan
_exptl_absorpt_process_details
;
SADABS-2016/2 - Bruker AXS area detector scaling and absorption correction
;
_exptl_crystal_colour 'clear light colourless'
_exptl_crystal_density_diffrn 1.298
_exptl_crystal_density_method 'not measured'
_exptl_crystal_description block
_exptl_crystal_F_000 288
_exptl_crystal_size_max 0.150
_exptl_crystal_size_mid 0.130
_exptl_crystal_size_min 0.030
_refine_diff_density_max 0.093
_refine_diff_density_min -0.104
_refine_ls_abs_structure_details
;

Flack x determined using 727 quotients [(I+)-(I-)]/[(I+)+(I-)]
(Parsons, Flack and Wagner, Acta Cryst. B69 (2013) 249-259).
;
_refine_ls_abs_structure_Flack 0.02(15)
_refine_ls_extinction_method none
_refine_ls_goodness_of_fit_ref 1.082
_refine_ls_hydrogen_treatment mixed
_refine_ls_matrix_type full
_refine_ls_number_parameters 186
_refine_ls_number_reflns 2224
_refine_ls_number_restraints 1
_refine_ls_restrained_S_all 1.082
_refine_ls_R_factor_all 0.0373
_refine_ls_R_factor_gt 0.0337
_refine_ls_shift/su_max 0.000
_refine_ls_shift/su_mean 0.000
_refine_ls_structure_factor_coef Fsqd
_refine_ls_weighting_details 'w=1/[\s^2^(Fo^2^)+(0.0437P)^2^+0.0261P] where P=(Fo^2^+2Fc^2^)/3'
_refine_ls_weighting_scheme calc
_refine_ls_wR_factor_gt 0.0874
_refine_ls_wR_factor_ref 0.0903
_reflns_number_gt 2017
_reflns_number_total 2224
_reflns_threshold_expression 'I > 2\s(I)'
_cod_data_source_file cs1c02431_si_003.cif
_cod_data_source_block 20191204RD
_cod_depositor_comments
;
The following automatic conversions were performed:

data item '_exptl_absorpt_correction_type' value 'Multi-Scan' was
changed to 'multi-scan' in accordance with the
/home/data/users/saulius/crontab/automatic-downloads/rss-feeds/ACS/lib/dictionaries/cif_core.dic
dictionary named 'cif_core.dic' version 2.4.2 last updated on
2011-04-26.

Automatic conversion script
Id: cif_fix_values 7556 2019-12-06 15:28:31Z antanas 

 Adding full bibliography for 4518820--4518825.cif.
;
_cod_database_code 4518825

loop_
_space_group_symop_operation_xyz
'x, y, z'
'-x, y+1/2, -z'

loop_
_atom_site_type_symbol
_atom_site_label
_atom_site_fract_x
_atom_site_fract_y
_atom_site_fract_z
_atom_site_U_iso_or_equiv
_atom_site_adp_type
_atom_site_calc_flag
_atom_site_refinement_flags_adp
_atom_site_refinement_flags_occupancy
_atom_site_refinement_flags_posn
_atom_site_occupancy
_atom_site_disorder_assembly
_atom_site_disorder_group
O O1 0.1960(2) 0.4702(3) 0.89824(11) 0.0625(5) Uani d . . . 1 . .
O O2 0.7424(2) 0.7588(4) 0.78347(15) 0.0805(6) Uani d . . . 1 . .
O O3 0.4707(3) 0.3047(3) 0.79914(13) 0.0624(5) Uani d . . . 1 . .
H H18 0.404(5) 0.339(6) 0.840(2) 0.087(11) Uiso d . . . 1 . .
C C1 0.1119(4) 0.8385(6) 0.9286(2) 0.0779(8) Uani d . . . 1 . .
H H9 0.007961 0.825835 0.890882 0.117 Uiso calc U . R 1 . .
H H1 0.151583 0.983748 0.927339 0.117 Uiso calc U . R 1 . .
H H10 0.090028 0.798158 0.992298 0.117 Uiso calc U . R 1 . .
C C2 0.2491(3) 0.6918(5) 0.88938(17) 0.0602(6) Uani d . . . 1 . .
C C3 0.2691(3) 0.7247(4) 0.78282(16) 0.0557(6) Uani d . . . 1 . .
H H3 0.231388 0.868419 0.76407 0.067 Uiso calc U . R 1 . .
C C4 0.4502(3) 0.6784(4) 0.74680(16) 0.0556(6) Uani d . . . 1 . .
H H13 0.464148 0.762774 0.689449 0.067 Uiso calc U . R 1 . .
C C5 0.4485(3) 0.4379(4) 0.71789(15) 0.0539(6) Uani d . . . 1 . .
C C6 0.5899(3) 0.3785(5) 0.65100(16) 0.0576(6) Uani d . . . 1 . .
C C7 0.6061(4) 0.4840(6) 0.56602(18) 0.0742(8) Uani d . . . 1 . .
H H16 0.528818 0.5917 0.54898 0.089 Uiso calc U . R 1 . .
C C8 0.7369(4) 0.4302(6) 0.5061(2) 0.0822(9) Uani d . . . 1 . .
H H17 0.746071 0.502297 0.449221 0.099 Uiso calc U . R 1 . .
C C9 0.8519(4) 0.2735(6) 0.5293(2) 0.0772(9) Uani d . . . 1 . .
H H2 0.941228 0.241101 0.489752 0.093 Uiso calc U . R 1 . .
C C10 0.0753(3) 0.4338(5) 0.82073(17) 0.0630(7) Uani d . . . 1 . .
H H7 -0.037093 0.489813 0.835098 0.076 Uiso calc U . R 1 . .
H H8 0.0646 0.282216 0.807473 0.076 Uiso calc U . R 1 . .
C C11 0.1489(3) 0.5518(5) 0.73673(16) 0.0599(6) Uani d . . . 1 . .
H H6 0.057117 0.618429 0.698153 0.072 Uiso calc U . R 1 . .
C C12 0.2664(3) 0.4156(5) 0.67587(16) 0.0619(7) Uani d . . . 1 . .
H H4 0.230398 0.267223 0.676651 0.074 Uiso calc U . R 1 . .
H H5 0.261633 0.465892 0.611274 0.074 Uiso calc U . R 1 . .
C C13 0.4128(4) 0.7149(5) 0.94767(18) 0.0689(7) Uani d . . . 1 . .
H H11 0.404718 0.712392 1.012808 0.083 Uiso calc U . R 1 . .
C C14 0.5668(4) 0.7385(5) 0.91300(19) 0.0706(7) Uani d . . . 1 . .
H H12 0.659497 0.761699 0.954635 0.085 Uiso calc U . R 1 . .
C C15 0.5987(3) 0.7299(4) 0.81278(19) 0.0607(6) Uani d . . . 1 . .
C C16 0.7051(3) 0.2187(5) 0.67272(19) 0.0658(6) Uani d . . . 1 . .
H H15 0.69696 0.145178 0.729298 0.079 Uiso calc U . R 1 . .
C C17 0.8337(4) 0.1650(6) 0.6114(2) 0.0775(8) Uani d . . . 1 . .
H H14 0.908412 0.053445 0.626628 0.093 Uiso calc U . R 1 . .

loop_
_atom_site_aniso_label
_atom_site_aniso_U_11
_atom_site_aniso_U_22
_atom_site_aniso_U_33
_atom_site_aniso_U_12
_atom_site_aniso_U_13
_atom_site_aniso_U_23
O1 0.0647(10) 0.0662(12) 0.0568(9) 0.0004(9) 0.0024(8) 0.0061(8)
O2 0.0552(11) 0.0824(16) 0.1034(14) -0.0031(10) -0.0037(10) 0.0053(12)
O3 0.0707(11) 0.0568(11) 0.0601(9) 0.0089(9) 0.0092(8) 0.0135(8)
C1 0.0774(19) 0.079(2) 0.0778(16) 0.0121(17) 0.0068(14) -0.0116(15)
C2 0.0609(14) 0.0587(17) 0.0608(13) 0.0019(13) -0.0003(11) -0.0019(12)
C3 0.0541(12) 0.0518(14) 0.0609(12) 0.0063(12) -0.0024(10) 0.0060(11)
C4 0.0539(12) 0.0547(16) 0.0581(12) 0.0011(12) -0.0005(10) 0.0123(11)
C5 0.0572(13) 0.0508(15) 0.0537(11) 0.0010(11) 0.0027(10) 0.0080(10)
C6 0.0587(13) 0.0568(15) 0.0575(12) -0.0022(12) 0.0036(11) 0.0015(11)
C7 0.0782(18) 0.076(2) 0.0694(15) 0.0082(16) 0.0147(14) 0.0121(14)
C8 0.0838(19) 0.096(3) 0.0677(15) -0.009(2) 0.0191(15) 0.0097(17)
C9 0.0638(16) 0.091(2) 0.0780(17) -0.0064(17) 0.0160(13) -0.0122(17)
C10 0.0561(13) 0.0672(18) 0.0656(13) -0.0053(13) 0.0012(11) 0.0026(13)
C11 0.0510(13) 0.0696(17) 0.0587(12) 0.0019(12) -0.0049(10) 0.0051(13)
C12 0.0616(14) 0.0675(18) 0.0564(12) -0.0019(13) 0.0007(11) -0.0005(12)
C13 0.0768(17) 0.0683(17) 0.0610(13) 0.0006(16) -0.0083(12) -0.0017(14)
C14 0.0677(17) 0.0704(19) 0.0725(16) -0.0003(16) -0.0171(13) -0.0036(15)
C15 0.0524(14) 0.0479(14) 0.0815(15) 0.0008(12) -0.0044(11) 0.0061(13)
C16 0.0679(15) 0.0587(16) 0.0711(14) 0.0042(14) 0.0060(12) 0.0018(13)
C17 0.0675(17) 0.073(2) 0.0920(19) 0.0092(16) 0.0088(14) -0.0072(16)

loop_
_atom_type_symbol
_atom_type_description
_atom_type_scat_dispersion_real
_atom_type_scat_dispersion_imag
_atom_type_scat_source
C C 0.0181 0.0091 'International Tables Vol C Tables 4.2.6.8 and 6.1.1.4'
H H 0.0000 0.0000 'International Tables Vol C Tables 4.2.6.8 and 6.1.1.4'
O O 0.0492 0.0322 'International Tables Vol C Tables 4.2.6.8 and 6.1.1.4'

loop_
_geom_angle_atom_site_label_1
_geom_angle_atom_site_label_2
_geom_angle_atom_site_label_3
_geom_angle_site_symmetry_1
_geom_angle_site_symmetry_3
_geom_angle
_geom_angle_publ_flag
C10 O1 C2 . . 105.32(19) ?
C5 O3 H18 . . 111.(3) ?
C2 C1 H9 . . 109.5 ?
C2 C1 H1 . . 109.5 ?
H9 C1 H1 . . 109.5 ?
C2 C1 H10 . . 109.5 ?
H9 C1 H10 . . 109.5 ?
H1 C1 H10 . . 109.5 ?
O1 C2 C13 . . 106.4(2) ?
O1 C2 C1 . . 109.7(2) ?
C13 C2 C1 . . 109.3(2) ?
O1 C2 C3 . . 104.5(2) ?
C13 C2 C3 . . 114.7(2) ?
C1 C2 C3 . . 111.8(2) ?
C2 C3 C4 . . 115.00(19) ?
C2 C3 C11 . . 104.0(2) ?
C4 C3 C11 . . 105.8(2) ?
C2 C3 H3 . . 110.6 ?
C4 C3 H3 . . 110.6 ?
C11 C3 H3 . . 110.6 ?
C15 C4 C3 . . 116.5(2) ?
C15 C4 C5 . . 111.8(2) ?
C3 C4 C5 . . 105.6(2) ?
C15 C4 H13 . . 107.5 ?
C3 C4 H13 . . 107.5 ?
C5 C4 H13 . . 107.5 ?
O3 C5 C6 . . 106.9(2) ?
O3 C5 C12 . . 110.5(2) ?
C6 C5 C12 . . 114.44(19) ?
O3 C5 C4 . . 110.48(18) ?
C6 C5 C4 . . 113.6(2) ?
C12 C5 C4 . . 101.0(2) ?
C16 C6 C7 . . 117.8(2) ?
C16 C6 C5 . . 121.2(2) ?
C7 C6 C5 . . 121.0(2) ?
C6 C7 C8 . . 120.5(3) ?
C6 C7 H16 . . 119.8 ?
C8 C7 H16 . . 119.8 ?
C9 C8 C7 . . 121.0(3) ?
C9 C8 H17 . . 119.5 ?
C7 C8 H17 . . 119.5 ?
C8 C9 C17 . . 118.8(3) ?
C8 C9 H2 . . 120.6 ?
C17 C9 H2 . . 120.6 ?
O1 C10 C11 . . 105.6(2) ?
O1 C10 H7 . . 110.6 ?
C11 C10 H7 . . 110.6 ?
O1 C10 H8 . . 110.6 ?
C11 C10 H8 . . 110.6 ?
H7 C10 H8 . . 108.8 ?
C10 C11 C12 . . 114.6(2) ?
C10 C11 C3 . . 103.96(18) ?
C12 C11 C3 . . 105.17(19) ?
C10 C11 H6 . . 110.9 ?
C12 C11 H6 . . 110.9 ?
C3 C11 H6 . . 110.9 ?
C5 C12 C11 . . 106.9(2) ?
C5 C12 H4 . . 110.3 ?
C11 C12 H4 . . 110.3 ?
C5 C12 H5 . . 110.3 ?
C11 C12 H5 . . 110.3 ?
H4 C12 H5 . . 108.6 ?
C14 C13 C2 . . 124.7(2) ?
C14 C13 H11 . . 117.7 ?
C2 C13 H11 . . 117.7 ?
C13 C14 C15 . . 123.2(2) ?
C13 C14 H12 . . 118.4 ?
C15 C14 H12 . . 118.4 ?
O2 C15 C14 . . 121.1(2) ?
O2 C15 C4 . . 121.0(2) ?
C14 C15 C4 . . 117.9(2) ?
C6 C16 C17 . . 120.9(3) ?
C6 C16 H15 . . 119.6 ?
C17 C16 H15 . . 119.6 ?
C9 C17 C16 . . 120.9(3) ?
C9 C17 H14 . . 119.5 ?
C16 C17 H14 . . 119.5 ?

loop_
_geom_bond_atom_site_label_1
_geom_bond_atom_site_label_2
_geom_bond_site_symmetry_2
_geom_bond_distance
_geom_bond_publ_flag
O1 C10 . 1.443(3) ?
O1 C2 . 1.453(4) ?
O2 C15 . 1.219(3) ?
O3 C5 . 1.430(3) ?
O3 H18 . 0.83(4) ?
C1 C2 . 1.527(4) ?
C1 H9 . 0.96 ?
C1 H1 . 0.96 ?
C1 H10 . 0.96 ?
C2 C13 . 1.504(3) ?
C2 C3 . 1.541(3) ?
C3 C4 . 1.542(3) ?
C3 C11 . 1.560(4) ?
C3 H3 . 0.98 ?
C4 C15 . 1.500(3) ?
C4 C5 . 1.559(4) ?
C4 H13 . 0.98 ?
C5 C6 . 1.523(3) ?
C5 C12 . 1.527(3) ?
C6 C16 . 1.372(4) ?
C6 C7 . 1.386(4) ?
C7 C8 . 1.390(4) ?
C7 H16 . 0.93 ?
C8 C9 . 1.361(5) ?
C8 H17 . 0.93 ?
C9 C17 . 1.361(4) ?
C9 H2 . 0.93 ?
C10 C11 . 1.530(3) ?
C10 H7 . 0.97 ?
C10 H8 . 0.97 ?
C11 C12 . 1.536(4) ?
C11 H6 . 0.98 ?
C12 H4 . 0.97 ?
C12 H5 . 0.97 ?
C13 C14 . 1.319(4) ?
C13 H11 . 0.93 ?
C14 C15 . 1.454(4) ?
C14 H12 . 0.93 ?
C16 C17 . 1.389(4) ?
C16 H15 . 0.93 ?
C17 H14 . 0.93 ?

loop_
_geom_torsion_atom_site_label_1
_geom_torsion_atom_site_label_2
_geom_torsion_atom_site_label_3
_geom_torsion_atom_site_label_4
_geom_torsion_site_symmetry_1
_geom_torsion_site_symmetry_2
_geom_torsion_site_symmetry_3
_geom_torsion_site_symmetry_4
_geom_torsion
_geom_torsion_publ_flag
C10 O1 C2 C13 . . . . -162.1(2) ?
C10 O1 C2 C1 . . . . 79.7(2) ?
C10 O1 C2 C3 . . . . -40.3(2) ?
O1 C2 C3 C4 . . . . -90.6(3) ?
C13 C2 C3 C4 . . . . 25.5(4) ?
C1 C2 C3 C4 . . . . 150.8(3) ?
O1 C2 C3 C11 . . . . 24.6(2) ?
C13 C2 C3 C11 . . . . 140.7(2) ?
C1 C2 C3 C11 . . . . -94.0(3) ?
C2 C3 C4 C15 . . . . -33.7(3) ?
C11 C3 C4 C15 . . . . -147.9(2) ?
C2 C3 C4 C5 . . . . 91.1(3) ?
C11 C3 C4 C5 . . . . -23.1(2) ?
C15 C4 C5 O3 . . . . 48.1(3) ?
C3 C4 C5 O3 . . . . -79.5(2) ?
C15 C4 C5 C6 . . . . -71.9(3) ?
C3 C4 C5 C6 . . . . 160.40(18) ?
C15 C4 C5 C12 . . . . 165.0(2) ?
C3 C4 C5 C12 . . . . 37.4(2) ?
O3 C5 C6 C16 . . . . 1.8(3) ?
C12 C5 C6 C16 . . . . -120.8(3) ?
C4 C5 C6 C16 . . . . 123.9(3) ?
O3 C5 C6 C7 . . . . -178.4(3) ?
C12 C5 C6 C7 . . . . 59.0(4) ?
C4 C5 C6 C7 . . . . -56.3(3) ?
C16 C6 C7 C8 . . . . -0.9(5) ?
C5 C6 C7 C8 . . . . 179.2(3) ?
C6 C7 C8 C9 . . . . -0.1(5) ?
C7 C8 C9 C17 . . . . 2.0(5) ?
C2 O1 C10 C11 . . . . 39.8(3) ?
O1 C10 C11 C12 . . . . 91.4(3) ?
O1 C10 C11 C3 . . . . -22.8(3) ?
C2 C3 C11 C10 . . . . -1.3(3) ?
C4 C3 C11 C10 . . . . 120.3(2) ?
C2 C3 C11 C12 . . . . -122.0(2) ?
C4 C3 C11 C12 . . . . -0.4(2) ?
O3 C5 C12 C11 . . . . 78.8(3) ?
C6 C5 C12 C11 . . . . -160.5(2) ?
C4 C5 C12 C11 . . . . -38.1(2) ?
C10 C11 C12 C5 . . . . -89.0(3) ?
C3 C11 C12 C5 . . . . 24.5(3) ?
O1 C2 C13 C14 . . . . 107.9(3) ?
C1 C2 C13 C14 . . . . -133.6(3) ?
C3 C2 C13 C14 . . . . -7.1(5) ?
C2 C13 C14 C15 . . . . -4.5(5) ?
C13 C14 C15 O2 . . . . 177.8(3) ?
C13 C14 C15 C4 . . . . -3.8(5) ?
C3 C4 C15 O2 . . . . -158.5(3) ?
C5 C4 C15 O2 . . . . 80.0(3) ?
C3 C4 C15 C14 . . . . 23.2(4) ?
C5 C4 C15 C14 . . . . -98.4(3) ?
C7 C6 C16 C17 . . . . 0.1(4) ?
C5 C6 C16 C17 . . . . 179.9(3) ?
C8 C9 C17 C16 . . . . -2.8(5) ?
C6 C16 C17 C9 . . . . 1.8(5) ?
